data_8102823
loop_
_publ_author_name
'Xin-Li Zhang'

_publ_contact_author
;
Prof. Xin-Li Zhang
Department of Chemistry and Chemical Engineering, 
Baoji University of Arts and Sciences,
Baoji, Shaanxi  721013
People's Republic of China
;
_publ_section_title
;
 Crystal structure of
 4-chloro-2-[(2,4-dimethylphenylimino)methyl]phenol, C15H14ClNO
;
_journal_issue 4
_journal_name_full 'Zeitschrift f\"ur Kristallographie - New Crystal Structures'
_journal_page_first 669
_journal_volume 225
_journal_year 2010
_chemical_formula_moiety 'C15 H14 Cl N O'
_chemical_formula_sum 'C15 H14 Cl N O'
_chemical_formula_weight 259.72
_chemical_name_systematic
; 
4-chloro-2-[(2,4-dimethyl-phenylimino)-methyl]-phenol, 
C~15~H~14~ClNO 
;
_space_group_IT_number 14
_symmetry_cell_setting monoclinic
_symmetry_space_group_name_Hall '-P 2yn'
_symmetry_space_group_name_H-M 'P 1 21/n 1'
_atom_sites_solution_hydrogens geom
_atom_sites_solution_primary direct
_atom_sites_solution_secondary difmap
_audit_creation_method SHELXL-97
_cell_angle_alpha 90.00
_cell_angle_beta 95.2600(10)
_cell_angle_gamma 90.00
_cell_formula_units_Z 4
_cell_length_a 4.7074(6)
_cell_length_b 19.9254(17)
_cell_length_c 13.8631(12)
_cell_measurement_reflns_used 2090
_cell_measurement_temperature 293(2)
_cell_measurement_theta_max 27.91
_cell_measurement_theta_min 2.521
_cell_volume 1294.8(2)
_computing_cell_refinement 'Bruker SMART'
_computing_data_collection 'Bruker SMART'
_computing_data_reduction 'Bruker SAINT'
_computing_molecular_graphics 'Bruker SHELXTL'
_computing_publication_material 'Bruker SHELXTL'
_computing_structure_refinement 'SHELXL-97 (Sheldrick, 1997)'
_computing_structure_solution 'SHELXS-97 (Sheldrick, 1990)'
_diffrn_ambient_temperature 293(2)
_diffrn_measured_fraction_theta_full 1.000
_diffrn_measured_fraction_theta_max 1.000
_diffrn_measurement_device_type 'CCD area detector'
_diffrn_measurement_method 'phi and omega scans'
_diffrn_radiation_monochromator graphite
_diffrn_radiation_source 'fine-focus sealed tube'
_diffrn_radiation_type MoK\a
_diffrn_radiation_wavelength 0.71073
_diffrn_reflns_av_R_equivalents 0.0306
_diffrn_reflns_av_sigmaI/netI 0.0354
_diffrn_reflns_limit_h_max 5
_diffrn_reflns_limit_h_min -5
_diffrn_reflns_limit_k_max 15
_diffrn_reflns_limit_k_min -23
_diffrn_reflns_limit_l_max 16
_diffrn_reflns_limit_l_min -15
_diffrn_reflns_number 6427
_diffrn_reflns_theta_full 25.02
_diffrn_reflns_theta_max 25.02
_diffrn_reflns_theta_min 1.79
_exptl_absorpt_coefficient_mu 0.282
_exptl_absorpt_correction_T_max 0.8957
_exptl_absorpt_correction_T_min 0.8744
_exptl_absorpt_correction_type multi-scan
_exptl_absorpt_process_details sadabs
_exptl_crystal_colour yellow
_exptl_crystal_density_diffrn 1.332
_exptl_crystal_density_method 'not measured'
_exptl_crystal_description block
_exptl_crystal_F_000 544
_exptl_crystal_size_max 0.49
_exptl_crystal_size_mid 0.45
_exptl_crystal_size_min 0.40
_refine_diff_density_max 0.228
_refine_diff_density_min -0.212
_refine_diff_density_rms 0.050
_refine_ls_extinction_method none
_refine_ls_goodness_of_fit_ref 1.027
_refine_ls_hydrogen_treatment constr
_refine_ls_matrix_type full
_refine_ls_number_parameters 165
_refine_ls_number_reflns 2297
_refine_ls_number_restraints 0
_refine_ls_restrained_S_all 1.027
_refine_ls_R_factor_all 0.0715
_refine_ls_R_factor_gt 0.0434
_refine_ls_shift/su_max 0.000
_refine_ls_shift/su_mean 0.000
_refine_ls_structure_factor_coef Fsqd
_refine_ls_weighting_details 'calc w=1/[\s^2^(Fo^2^)+(0.0555P)^2^+0.4507P] where P=(Fo^2^+2Fc^2^)/3'
_refine_ls_weighting_scheme calc
_refine_ls_wR_factor_gt 0.1031
_refine_ls_wR_factor_ref 0.1242
_reflns_number_gt 1545
_reflns_number_total 2297
_reflns_threshold_expression >2sigma(I)
_cod_data_source_file 1267-3149.cff
_cod_data_source_block I
_cod_depositor_comments
;
The following automatic conversions were performed:
'_symmetry_cell_setting' value 'Monoclinic' changed to 'monoclinic'
according to '/home/saulius/struct/CIF-dictionaries/cif_core.dic'
dictionary named 'cif_core.dic' version 2.4.1 from 2010-06-29.

Automatic conversion script
Id: cif_fix_enum 1555 2011-01-17 13:19:09Z saulius 
;
_cod_original_sg_symbol_H-M P2(1)/n
_cod_database_code 8102823

loop_
_symmetry_equiv_pos_as_xyz
'x, y, z'
'-x+1/2, y+1/2, -z+1/2'
'-x, -y, -z'
'x-1/2, -y-1/2, z-1/2'

loop_
_atom_site_label
_atom_site_type_symbol
_atom_site_fract_x
_atom_site_fract_y
_atom_site_fract_z
_atom_site_U_iso_or_equiv
_atom_site_adp_type
_atom_site_occupancy
_atom_site_symmetry_multiplicity
_atom_site_calc_flag
_atom_site_refinement_flags
_atom_site_disorder_assembly
_atom_site_disorder_group
Cl1 Cl -0.32466(16) 0.03372(4) 0.32515(6) 0.0691(3) Uani 1 1 d . . .
N1 N 0.5562(4) 0.26064(9) 0.46827(12) 0.0391(5) Uani 1 1 d . . .
O1 O 0.3144(4) 0.20742(9) 0.60801(11) 0.0580(5) Uani 1 1 d . . .
H1 H 0.4193 0.2327 0.5810 0.087 Uiso 1 1 calc R . .
C1 C 0.4081(5) 0.22253(11) 0.40931(16) 0.0409(6) Uani 1 1 d . . .
H1A H 0.4277 0.2260 0.3434 0.049 Uiso 1 1 calc R . .
C2 C 0.2097(5) 0.17392(11) 0.44261(16) 0.0377(5) Uani 1 1 d . . .
C3 C 0.1704(5) 0.16825(12) 0.54191(16) 0.0439(6) Uani 1 1 d . . .
C4 C -0.0209(6) 0.12123(13) 0.57156(18) 0.0522(7) Uani 1 1 d . . .
H4 H -0.0474 0.1174 0.6370 0.063 Uiso 1 1 calc R . .
C5 C -0.1716(6) 0.08030(13) 0.5055(2) 0.0539(7) Uani 1 1 d . . .
H5 H -0.2987 0.0489 0.5262 0.065 Uiso 1 1 calc R . .
C6 C -0.1339(5) 0.08594(12) 0.40840(18) 0.0464(6) Uani 1 1 d . . .
C7 C 0.0528(5) 0.13201(12) 0.37718(17) 0.0447(6) Uani 1 1 d . . .
H7 H 0.0753 0.1354 0.3114 0.054 Uiso 1 1 calc R . .
C8 C 0.7516(5) 0.30920(11) 0.43948(15) 0.0371(5) Uani 1 1 d . . .
C9 C 0.8859(5) 0.34949(12) 0.51249(15) 0.0410(6) Uani 1 1 d . . .
C10 C 1.0738(5) 0.39865(12) 0.48694(17) 0.0452(6) Uani 1 1 d . . .
H10 H 1.1619 0.4257 0.5355 0.054 Uiso 1 1 calc R . .
C11 C 1.1363(5) 0.40920(11) 0.39245(17) 0.0422(6) Uani 1 1 d . . .
C12 C 1.0041(5) 0.36780(12) 0.32158(17) 0.0452(6) Uani 1 1 d . . .
H12 H 1.0434 0.3734 0.2575 0.054 Uiso 1 1 calc R . .
C13 C 0.8159(5) 0.31866(12) 0.34405(16) 0.0422(6) Uani 1 1 d . . .
H13 H 0.7305 0.2914 0.2952 0.051 Uiso 1 1 calc R . .
C14 C 0.8255(6) 0.34024(14) 0.61662(16) 0.0584(7) Uani 1 1 d . . .
H14A H 0.9398 0.3710 0.6569 0.088 Uiso 1 1 calc R . .
H14B H 0.8710 0.2951 0.6366 0.088 Uiso 1 1 calc R . .
H14C H 0.6272 0.3487 0.6227 0.088 Uiso 1 1 calc R . .
C15 C 1.3391(5) 0.46328(12) 0.3675(2) 0.0558(7) Uani 1 1 d . . .
H15A H 1.3314 0.4680 0.2984 0.084 Uiso 1 1 calc R . .
H15B H 1.5294 0.4515 0.3926 0.084 Uiso 1 1 calc R . .
H15C H 1.2862 0.5050 0.3957 0.084 Uiso 1 1 calc R . .

loop_
_atom_site_aniso_label
_atom_site_aniso_U_11
_atom_site_aniso_U_22
_atom_site_aniso_U_33
_atom_site_aniso_U_23
_atom_site_aniso_U_13
_atom_site_aniso_U_12
Cl1 0.0684(5) 0.0597(5) 0.0780(5) -0.0071(4) -0.0002(4) -0.0114(4)
N1 0.0422(11) 0.0421(11) 0.0335(10) 0.0017(9) 0.0066(9) 0.0013(9)
O1 0.0723(13) 0.0690(12) 0.0337(9) 0.0028(8) 0.0103(8) -0.0140(10)
C1 0.0426(14) 0.0486(14) 0.0328(12) 0.0045(11) 0.0105(10) 0.0044(11)
C2 0.0381(13) 0.0410(13) 0.0348(12) 0.0045(10) 0.0079(10) 0.0065(10)
C3 0.0490(15) 0.0461(14) 0.0375(13) 0.0048(11) 0.0084(11) 0.0060(12)
C4 0.0610(17) 0.0559(16) 0.0418(14) 0.0134(12) 0.0153(13) -0.0005(14)
C5 0.0488(16) 0.0478(15) 0.0666(18) 0.0139(13) 0.0138(13) -0.0012(12)
C6 0.0441(14) 0.0402(13) 0.0550(15) 0.0015(11) 0.0051(12) 0.0027(11)
C7 0.0475(15) 0.0487(15) 0.0388(13) 0.0014(11) 0.0094(11) 0.0053(12)
C8 0.0365(13) 0.0423(13) 0.0330(12) 0.0025(10) 0.0065(10) 0.0070(10)
C9 0.0430(14) 0.0468(14) 0.0332(12) -0.0021(10) 0.0034(10) 0.0063(11)
C10 0.0429(14) 0.0476(14) 0.0441(14) -0.0061(11) -0.0013(11) 0.0012(12)
C11 0.0343(13) 0.0427(14) 0.0496(14) 0.0034(11) 0.0046(10) 0.0032(11)
C12 0.0456(14) 0.0548(15) 0.0366(13) 0.0066(11) 0.0105(11) 0.0020(12)
C13 0.0450(14) 0.0481(15) 0.0339(12) -0.0018(10) 0.0053(10) -0.0019(11)
C14 0.0744(19) 0.0666(18) 0.0345(13) -0.0068(13) 0.0062(13) -0.0056(15)
C15 0.0483(15) 0.0540(16) 0.0655(17) 0.0061(13) 0.0072(13) -0.0035(13)

loop_
_atom_type_symbol
_atom_type_description
_atom_type_scat_dispersion_real
_atom_type_scat_dispersion_imag
_atom_type_scat_source
C C 0.0033 0.0016 'International Tables Vol C Tables 4.2.6.8 and 6.1.1.4'
H H 0.0000 0.0000 'International Tables Vol C Tables 4.2.6.8 and 6.1.1.4'
O O 0.0106 0.0060 'International Tables Vol C Tables 4.2.6.8 and 6.1.1.4'
N N 0.0061 0.0033 'International Tables Vol C Tables 4.2.6.8 and 6.1.1.4'
Cl Cl 0.1484 0.1585 'International Tables Vol C Tables 4.2.6.8 and 6.1.1.4'

loop_
_geom_angle_atom_site_label_1
_geom_angle_atom_site_label_2
_geom_angle_atom_site_label_3
_geom_angle
_geom_angle_site_symmetry_1
_geom_angle_site_symmetry_3
_geom_angle_publ_flag
C1 N1 C8 123.84(19) . . ?
C3 O1 H1 109.5 . . ?
N1 C1 C2 121.6(2) . . ?
N1 C1 H1A 119.2 . . ?
C2 C1 H1A 119.2 . . ?
C7 C2 C3 118.6(2) . . ?
C7 C2 C1 120.8(2) . . ?
C3 C2 C1 120.7(2) . . ?
O1 C3 C4 119.5(2) . . ?
O1 C3 C2 121.2(2) . . ?
C4 C3 C2 119.4(2) . . ?
C5 C4 C3 120.8(2) . . ?
C5 C4 H4 119.6 . . ?
C3 C4 H4 119.6 . . ?
C4 C5 C6 119.9(2) . . ?
C4 C5 H5 120.1 . . ?
C6 C5 H5 120.1 . . ?
C7 C6 C5 120.5(2) . . ?
C7 C6 Cl1 119.90(19) . . ?
C5 C6 Cl1 119.6(2) . . ?
C6 C7 C2 120.9(2) . . ?
C6 C7 H7 119.5 . . ?
C2 C7 H7 119.5 . . ?
C13 C8 C9 119.1(2) . . ?
C13 C8 N1 124.1(2) . . ?
C9 C8 N1 116.78(19) . . ?
C10 C9 C8 118.5(2) . . ?
C10 C9 C14 120.7(2) . . ?
C8 C9 C14 120.7(2) . . ?
C11 C10 C9 123.0(2) . . ?
C11 C10 H10 118.5 . . ?
C9 C10 H10 118.5 . . ?
C10 C11 C12 117.4(2) . . ?
C10 C11 C15 121.4(2) . . ?
C12 C11 C15 121.2(2) . . ?
C13 C12 C11 121.3(2) . . ?
C13 C12 H12 119.3 . . ?
C11 C12 H12 119.3 . . ?
C12 C13 C8 120.7(2) . . ?
C12 C13 H13 119.7 . . ?
C8 C13 H13 119.7 . . ?
C9 C14 H14A 109.5 . . ?
C9 C14 H14B 109.5 . . ?
H14A C14 H14B 109.5 . . ?
C9 C14 H14C 109.5 . . ?
H14A C14 H14C 109.5 . . ?
H14B C14 H14C 109.5 . . ?
C11 C15 H15A 109.5 . . ?
C11 C15 H15B 109.5 . . ?
H15A C15 H15B 109.5 . . ?
C11 C15 H15C 109.5 . . ?
H15A C15 H15C 109.5 . . ?
H15B C15 H15C 109.5 . . ?

loop_
_geom_bond_atom_site_label_1
_geom_bond_atom_site_label_2
_geom_bond_distance
_geom_bond_site_symmetry_2
_geom_bond_publ_flag
Cl1 C6 1.741(3) . ?
N1 C1 1.275(3) . ?
N1 C8 1.417(3) . ?
O1 C3 1.340(3) . ?
O1 H1 0.8200 . ?
C1 C2 1.450(3) . ?
C1 H1A 0.9300 . ?
C2 C7 1.394(3) . ?
C2 C3 1.410(3) . ?
C3 C4 1.388(3) . ?
C4 C5 1.374(3) . ?
C4 H4 0.9300 . ?
C5 C6 1.378(3) . ?
C5 H5 0.9300 . ?
C6 C7 1.368(3) . ?
C7 H7 0.9300 . ?
C8 C13 1.397(3) . ?
C8 C9 1.397(3) . ?
C9 C10 1.388(3) . ?
C9 C14 1.508(3) . ?
C10 C11 1.385(3) . ?
C10 H10 0.9300 . ?
C11 C12 1.386(3) . ?
C11 C15 1.501(3) . ?
C12 C13 1.375(3) . ?
C12 H12 0.9300 . ?
C13 H13 0.9300 . ?
C14 H14A 0.9600 . ?
C14 H14B 0.9600 . ?
C14 H14C 0.9600 . ?
C15 H15A 0.9600 . ?
C15 H15B 0.9600 . ?
C15 H15C 0.9600 . ?

loop_
_geom_torsion_atom_site_label_1
_geom_torsion_atom_site_label_2
_geom_torsion_atom_site_label_3
_geom_torsion_atom_site_label_4
_geom_torsion
_geom_torsion_site_symmetry_1
_geom_torsion_site_symmetry_2
_geom_torsion_site_symmetry_3
_geom_torsion_site_symmetry_4
_geom_torsion_publ_flag
C8 N1 C1 C2 -179.60(19) . . . . ?
N1 C1 C2 C7 -179.0(2) . . . . ?
N1 C1 C2 C3 1.3(3) . . . . ?
C7 C2 C3 O1 -179.7(2) . . . . ?
C1 C2 C3 O1 0.0(3) . . . . ?
C7 C2 C3 C4 0.3(3) . . . . ?
C1 C2 C3 C4 -180.0(2) . . . . ?
O1 C3 C4 C5 -180.0(2) . . . . ?
C2 C3 C4 C5 0.0(4) . . . . ?
C3 C4 C5 C6 -0.2(4) . . . . ?
C4 C5 C6 C7 0.1(4) . . . . ?
C4 C5 C6 Cl1 179.77(19) . . . . ?
C5 C6 C7 C2 0.3(4) . . . . ?
Cl1 C6 C7 C2 -179.40(17) . . . . ?
C3 C2 C7 C6 -0.5(3) . . . . ?
C1 C2 C7 C6 179.8(2) . . . . ?
C1 N1 C8 C13 -3.5(3) . . . . ?
C1 N1 C8 C9 176.6(2) . . . . ?
C13 C8 C9 C10 1.5(3) . . . . ?
N1 C8 C9 C10 -178.57(19) . . . . ?
C13 C8 C9 C14 -179.1(2) . . . . ?
N1 C8 C9 C14 0.8(3) . . . . ?
C8 C9 C10 C11 -0.6(3) . . . . ?
C14 C9 C10 C11 -179.9(2) . . . . ?
C9 C10 C11 C12 -0.5(3) . . . . ?
C9 C10 C11 C15 179.5(2) . . . . ?
C10 C11 C12 C13 0.7(3) . . . . ?
C15 C11 C12 C13 -179.3(2) . . . . ?
C11 C12 C13 C8 0.2(4) . . . . ?
C9 C8 C13 C12 -1.4(3) . . . . ?
N1 C8 C13 C12 178.7(2) . . . . ?

loop_
_cod_related_entry_id
_cod_related_entry_database
_cod_related_entry_code
1 ChemSpider 22813018
